data_4065095
loop_
_publ_author_name
'Albahily, Khalid'
'Fomitcheva, Valeria'
'Shaikh, Yacoob'
'Sebastiao, Elena'
'Gorelsky, Serge I.'
'Gambarotta, Sandro'
'Korobkov, Ilia'
'Duchateau, Robbert'

_publ_section_title
;
 New Self-Activating Organochromium Catalyst Precursor for Selective
 Ethylene Trimerization.
;
_journal_issue 15
_journal_name_full Organometallics
_journal_page_first 4201
_journal_paper_doi 10.1021/om200560e
_journal_volume 30
_journal_year 2011
_chemical_formula_sum 'C32 H72 Cr2 Li2 N4 O3 P2'
_chemical_formula_weight 740.76
_chemical_name_systematic
; 
 ? 
;
_space_group_IT_number 14
_symmetry_cell_setting monoclinic
_symmetry_space_group_name_Hall '-P 2yn'
_symmetry_space_group_name_H-M 'P 1 21/n 1'
_atom_sites_solution_hydrogens geom
_atom_sites_solution_primary direct
_atom_sites_solution_secondary difmap
_audit_creation_method SHELXL-97
_cell_angle_alpha 90.00
_cell_angle_beta 90.297(7)
_cell_angle_gamma 90.00
_cell_formula_units_Z 4
_cell_length_a 11.003(6)
_cell_length_b 16.789(9)
_cell_length_c 22.718(12)
_cell_measurement_reflns_used 7827
_cell_measurement_temperature 201(2)
_cell_measurement_theta_max 26.38
_cell_measurement_theta_min 2.22
_cell_volume 4197(4)
_computing_cell_refinement 'Bruker SMART'
_computing_data_collection 'Bruker SMART'
_computing_data_reduction 'Bruker SAINT'
_computing_molecular_graphics 'Bruker SHELXTL'
_computing_publication_material 'Bruker SHELXTL'
_computing_structure_refinement 'SHELXL-97 (Sheldrick, 1997)'
_computing_structure_solution 'SHELXS-97 (Sheldrick, 1990)'
_diffrn_ambient_temperature 201(2)
_diffrn_measured_fraction_theta_full 0.992
_diffrn_measured_fraction_theta_max 0.992
_diffrn_measurement_device_type 'CCD area detector'
_diffrn_measurement_method 'phi and omega scans'
_diffrn_radiation_monochromator graphite
_diffrn_radiation_source 'fine-focus sealed tube'
_diffrn_radiation_type MoK\a
_diffrn_radiation_wavelength 0.71073
_diffrn_reflns_av_R_equivalents 0.0547
_diffrn_reflns_av_sigmaI/netI 0.0535
_diffrn_reflns_limit_h_max 13
_diffrn_reflns_limit_h_min -13
_diffrn_reflns_limit_k_max 20
_diffrn_reflns_limit_k_min -19
_diffrn_reflns_limit_l_max 27
_diffrn_reflns_limit_l_min -27
_diffrn_reflns_number 26322
_diffrn_reflns_theta_full 25.35
_diffrn_reflns_theta_max 25.35
_diffrn_reflns_theta_min 2.05
_exptl_absorpt_coefficient_mu 0.627
_exptl_absorpt_correction_T_max 0.9119
_exptl_absorpt_correction_T_min 0.8591
_exptl_absorpt_correction_type multi-scan
_exptl_absorpt_process_details SADABS
_exptl_crystal_colour brown
_exptl_crystal_density_diffrn 1.172
_exptl_crystal_density_meas ?
_exptl_crystal_density_method 'not measured'
_exptl_crystal_description block
_exptl_crystal_F_000 1600
_exptl_crystal_size_max 0.25
_exptl_crystal_size_mid 0.20
_exptl_crystal_size_min 0.15
_refine_diff_density_max 0.690
_refine_diff_density_min -0.533
_refine_diff_density_rms 0.091
_refine_ls_extinction_method none
_refine_ls_goodness_of_fit_ref 1.076
_refine_ls_hydrogen_treatment constr
_refine_ls_matrix_type full
_refine_ls_number_parameters 454
_refine_ls_number_reflns 7635
_refine_ls_number_restraints 134
_refine_ls_restrained_S_all 1.072
_refine_ls_R_factor_all 0.0909
_refine_ls_R_factor_gt 0.0672
_refine_ls_shift/su_max 0.000
_refine_ls_shift/su_mean 0.000
_refine_ls_structure_factor_coef Fsqd
_refine_ls_weighting_details 'calc w=1/[\s^2^(Fo^2^)+(0.0823P)^2^+7.7253P] where P=(Fo^2^+2Fc^2^)/3'
_refine_ls_weighting_scheme calc
_refine_ls_wR_factor_gt 0.1741
_refine_ls_wR_factor_ref 0.1876
_reflns_number_gt 5586
_reflns_number_total 7635
_reflns_threshold_expression >2sigma(I)
_cod_data_source_file om200560e_si_002.cif
_cod_data_source_block sad
_cod_depositor_comments
;
The following automatic conversions were performed:

'_symmetry_cell_setting' value 'Monoclinic' changed to 'monoclinic'
according to /home/saulius/struct/CIF-dictionaries/cif_core.dic
dictionary named 'cif_core.dic' version 2.4.1 from 2010-06-29.

Automatic conversion script
Id: cif_fix_values 1715 2011-07-08 13:25:40Z adriana 

The following automatic conversions were performed:

'_exptl_crystal_density_meas' value 'n/a' was changed to '?' - the
value is perceived as not measured.

Automatic conversion script
Id: cif_fix_values 3008 2015-01-20 13:52:24Z robertas 
;
_cod_original_cell_volume 4196(4)
_cod_original_sg_symbol_H-M P2(1)/n
_cod_database_code 4065095

loop_
_symmetry_equiv_pos_as_xyz
'x, y, z'
'-x+1/2, y+1/2, -z+1/2'
'-x, -y, -z'
'x-1/2, -y-1/2, z-1/2'

loop_
_atom_site_label
_atom_site_type_symbol
_atom_site_fract_x
_atom_site_fract_y
_atom_site_fract_z
_atom_site_U_iso_or_equiv
_atom_site_adp_type
_atom_site_occupancy
_atom_site_symmetry_multiplicity
_atom_site_calc_flag
_atom_site_refinement_flags
_atom_site_disorder_assembly
_atom_site_disorder_group
Cr1 Cr 0.51656(6) 0.69904(4) 0.07939(3) 0.0336(2) Uani 1 1 d . . .
Cr2 Cr 0.47919(6) 0.81651(4) 0.08018(3) 0.0338(2) Uani 1 1 d . . .
N1 N 0.4158(3) 0.6285(2) 0.13518(16) 0.0359(8) Uani 1 1 d . . .
N2 N 0.6425(3) 0.6646(2) 0.14261(16) 0.0359(8) Uani 1 1 d . . .
N3 N 0.3544(3) 0.8491(2) 0.14422(16) 0.0372(9) Uani 1 1 d . . .
N4 N 0.5811(3) 0.8852(2) 0.13712(15) 0.0346(8) Uani 1 1 d . . .
P1 P 0.54436(11) 0.59444(7) 0.17072(5) 0.0371(3) Uani 1 1 d . . .
P2 P 0.45400(11) 0.91924(7) 0.17273(5) 0.0370(3) Uani 1 1 d . . .
Li1 Li 0.6649(7) 0.7833(5) 0.1738(3) 0.0414(18) Uani 1 1 d . . .
Li2 Li 0.3332(7) 0.7299(5) 0.1738(3) 0.0404(17) Uani 1 1 d . . .
C1 C 0.3342(4) 0.5625(3) 0.1143(2) 0.0440(11) Uani 1 1 d . . .
C2 C 0.3059(5) 0.5037(3) 0.1638(3) 0.0557(14) Uani 1 1 d . . .
H2A H 0.3817 0.4795 0.1779 0.084 Uiso 1 1 calc R . .
H2B H 0.2516 0.4620 0.1489 0.084 Uiso 1 1 calc R . .
H2C H 0.2665 0.5320 0.1962 0.084 Uiso 1 1 calc R . .
C3 C 0.3921(6) 0.5161(4) 0.0639(3) 0.0633(16) Uani 1 1 d . . .
H3A H 0.4111 0.5526 0.0316 0.095 Uiso 1 1 calc R . .
H3B H 0.3353 0.4752 0.0499 0.095 Uiso 1 1 calc R . .
H3C H 0.4670 0.4906 0.0778 0.095 Uiso 1 1 calc R . .
C4 C 0.2136(5) 0.5978(4) 0.0940(3) 0.0595(15) Uani 1 1 d . . .
H4A H 0.2280 0.6360 0.0622 0.089 Uiso 1 1 calc R . .
H4B H 0.1745 0.6249 0.1270 0.089 Uiso 1 1 calc R . .
H4C H 0.1605 0.5550 0.0796 0.089 Uiso 1 1 calc R . .
C5 C 0.7669(4) 0.6317(3) 0.1300(2) 0.0409(11) Uani 1 1 d . . .
C6 C 0.7628(5) 0.5769(4) 0.0755(2) 0.0580(14) Uani 1 1 d . . .
H6A H 0.7063 0.5329 0.0827 0.087 Uiso 1 1 calc R . .
H6B H 0.8442 0.5556 0.0681 0.087 Uiso 1 1 calc R . .
H6C H 0.7353 0.6075 0.0412 0.087 Uiso 1 1 calc R . .
C7 C 0.8181(5) 0.5863(4) 0.1818(2) 0.0556(14) Uani 1 1 d . . .
H7A H 0.8207 0.6213 0.2164 0.083 Uiso 1 1 calc R . .
H7B H 0.9004 0.5681 0.1727 0.083 Uiso 1 1 calc R . .
H7C H 0.7663 0.5402 0.1901 0.083 Uiso 1 1 calc R . .
C8 C 0.8543(4) 0.7002(3) 0.1185(3) 0.0521(13) Uani 1 1 d . . .
H8A H 0.8568 0.7353 0.1530 0.078 Uiso 1 1 calc R . .
H8B H 0.8265 0.7305 0.0841 0.078 Uiso 1 1 calc R . .
H8C H 0.9357 0.6790 0.1111 0.078 Uiso 1 1 calc R . .
C9 C 0.2305(4) 0.8826(3) 0.1314(2) 0.0419(11) Uani 1 1 d . . .
C10 C 0.1423(4) 0.8137(3) 0.1197(3) 0.0531(13) Uani 1 1 d . . .
H10A H 0.1705 0.7828 0.0858 0.080 Uiso 1 1 calc R . .
H10B H 0.0611 0.8350 0.1113 0.080 Uiso 1 1 calc R . .
H10C H 0.1389 0.7792 0.1544 0.080 Uiso 1 1 calc R . .
C11 C 0.2315(5) 0.9364(4) 0.0779(2) 0.0577(14) Uani 1 1 d . . .
H11A H 0.2623 0.9067 0.0439 0.086 Uiso 1 1 calc R . .
H11B H 0.2841 0.9823 0.0855 0.086 Uiso 1 1 calc R . .
H11C H 0.1486 0.9548 0.0695 0.086 Uiso 1 1 calc R . .
C12 C 0.1812(5) 0.9285(4) 0.1847(3) 0.0565(14) Uani 1 1 d . . .
H12A H 0.1805 0.8935 0.2192 0.085 Uiso 1 1 calc R . .
H12B H 0.0983 0.9467 0.1762 0.085 Uiso 1 1 calc R . .
H12C H 0.2333 0.9746 0.1926 0.085 Uiso 1 1 calc R . .
C13 C 0.6630(4) 0.9515(3) 0.1171(2) 0.0423(11) Uani 1 1 d . . .
C14 C 0.6034(6) 0.9995(4) 0.0672(2) 0.0601(15) Uani 1 1 d . . .
H14A H 0.5838 0.9639 0.0344 0.090 Uiso 1 1 calc R . .
H14B H 0.6597 1.0409 0.0538 0.090 Uiso 1 1 calc R . .
H14C H 0.5288 1.0245 0.0816 0.090 Uiso 1 1 calc R . .
C15 C 0.7830(5) 0.9168(4) 0.0954(3) 0.0578(14) Uani 1 1 d . . .
H15A H 0.7670 0.8798 0.0629 0.087 Uiso 1 1 calc R . .
H15B H 0.8232 0.8882 0.1277 0.087 Uiso 1 1 calc R . .
H15C H 0.8357 0.9600 0.0818 0.087 Uiso 1 1 calc R . .
C16 C 0.6929(5) 1.0088(3) 0.1674(3) 0.0557(14) Uani 1 1 d . . .
H16A H 0.7313 0.9794 0.1998 0.084 Uiso 1 1 calc R . .
H16B H 0.6179 1.0338 0.1814 0.084 Uiso 1 1 calc R . .
H16C H 0.7487 1.0501 0.1534 0.084 Uiso 1 1 calc R . .
C17 C 0.5205(5) 0.6287(3) 0.2466(2) 0.0488(13) Uani 1 1 d . . .
H17A H 0.5063 0.6864 0.2466 0.073 Uiso 1 1 calc R . .
H17B H 0.5927 0.6166 0.2704 0.073 Uiso 1 1 calc R . .
H17C H 0.4498 0.6015 0.2633 0.073 Uiso 1 1 calc R . .
C18 C 0.4799(5) 0.8840(3) 0.2485(2) 0.0498(13) Uani 1 1 d . . .
H18A H 0.4886 0.8259 0.2485 0.075 Uiso 1 1 calc R . .
H18B H 0.4107 0.8990 0.2731 0.075 Uiso 1 1 calc R . .
H18C H 0.5542 0.9083 0.2643 0.075 Uiso 1 1 calc R . .
C19 C 0.6223(5) 0.7691(3) 0.0159(2) 0.0471(12) Uani 1 1 d . . .
H19A H 0.6005 0.7653 -0.0263 0.057 Uiso 1 1 calc R . .
H19B H 0.7091 0.7795 0.0246 0.057 Uiso 1 1 calc R . .
C20 C 0.3722(5) 0.7489(3) 0.0160(2) 0.0500(13) Uani 1 1 d . . .
H20A H 0.3930 0.7538 -0.0262 0.060 Uiso 1 1 calc R . .
H20B H 0.2855 0.7385 0.0246 0.060 Uiso 1 1 calc R . .
O1 O 0.7656(3) 0.7997(2) 0.24987(15) 0.0535(9) Uani 1 1 d . . .
C21 C 0.8738(7) 0.8458(5) 0.2569(3) 0.086(2) Uani 1 1 d . . .
H21A H 0.8627 0.8986 0.2381 0.103 Uiso 1 1 calc R . .
H21B H 0.9424 0.8186 0.2373 0.103 Uiso 1 1 calc R . .
C22 C 0.9011(7) 0.8561(4) 0.3191(3) 0.079(2) Uani 1 1 d . . .
H22A H 0.9135 0.9131 0.3288 0.094 Uiso 1 1 calc R . .
H22B H 0.9748 0.8259 0.3305 0.094 Uiso 1 1 calc R . .
C23 C 0.7921(8) 0.8242(6) 0.3489(3) 0.105(3) Uani 1 1 d . . .
H23A H 0.7343 0.8676 0.3580 0.125 Uiso 1 1 calc R . .
H23B H 0.8151 0.7970 0.3860 0.125 Uiso 1 1 calc R . .
C24 C 0.7371(6) 0.7669(4) 0.3069(3) 0.0692(17) Uani 1 1 d . . .
H24A H 0.7731 0.7132 0.3117 0.083 Uiso 1 1 calc R . .
H24B H 0.6481 0.7633 0.3124 0.083 Uiso 1 1 calc R . .
O2 O 0.2346(3) 0.7118(2) 0.24941(15) 0.0529(9) Uani 1 1 d . . .
C31 C 0.2635(6) 0.7435(4) 0.3060(3) 0.0711(18) Uani 1 1 d . . .
H31A H 0.2282 0.7974 0.3107 0.085 Uiso 1 1 calc R . .
H31B H 0.3526 0.7469 0.3116 0.085 Uiso 1 1 calc R . .
C32 C 0.2092(8) 0.6870(6) 0.3487(3) 0.105(3) Uani 1 1 d . . .
H32A H 0.2668 0.6436 0.3584 0.126 Uiso 1 1 calc R . .
H32B H 0.1865 0.7147 0.3855 0.126 Uiso 1 1 calc R . .
C33 C 0.1011(6) 0.6558(4) 0.3184(3) 0.0763(19) Uani 1 1 d . . .
H33A H 0.0871 0.5994 0.3291 0.092 Uiso 1 1 calc R . .
H33B H 0.0281 0.6871 0.3289 0.092 Uiso 1 1 calc R . .
C34 C 0.1278(6) 0.6634(5) 0.2557(3) 0.083(2) Uani 1 1 d . . .
H34A H 0.1417 0.6101 0.2383 0.100 Uiso 1 1 calc R . .
H34B H 0.0583 0.6884 0.2350 0.100 Uiso 1 1 calc R . .
O3 O 0.507(2) 0.7604(8) 0.4161(9) 0.097(3) Uani 0.53 1 d PDU A 1
C41 C 0.4902(15) 0.6953(7) 0.4547(7) 0.087(3) Uani 0.53 1 d PDU A 1
H41A H 0.4026 0.6880 0.4629 0.105 Uiso 0.53 1 calc PR A 1
H41B H 0.5325 0.7057 0.4925 0.105 Uiso 0.53 1 calc PR A 1
C42 C 0.5396(16) 0.6228(9) 0.4273(7) 0.088(4) Uani 0.53 1 d PDU A 1
H42A H 0.5340 0.5783 0.4551 0.132 Uiso 0.53 1 calc PR A 1
H42B H 0.6249 0.6316 0.4170 0.132 Uiso 0.53 1 calc PR A 1
H42C H 0.4928 0.6103 0.3917 0.132 Uiso 0.53 1 calc PR A 1
C43 C 0.4419(15) 0.8290(10) 0.4349(10) 0.105(3) Uani 0.53 1 d PDU A 1
H43A H 0.4029 0.8172 0.4731 0.126 Uiso 0.53 1 calc PR A 1
H43B H 0.3766 0.8405 0.4060 0.126 Uiso 0.53 1 calc PR A 1
C44 C 0.5171(19) 0.8997(11) 0.4416(11) 0.112(5) Uani 0.53 1 d PDU A 1
H44A H 0.4661 0.9448 0.4534 0.168 Uiso 0.53 1 calc PR A 1
H44B H 0.5565 0.9119 0.4041 0.168 Uiso 0.53 1 calc PR A 1
H44C H 0.5792 0.8901 0.4719 0.168 Uiso 0.53 1 calc PR A 1
O3A O 0.495(2) 0.7485(9) 0.4145(10) 0.096(3) Uani 0.47 1 d PDU B 2
C41A C 0.5551(17) 0.6743(11) 0.4231(9) 0.096(3) Uani 0.47 1 d PDU B 2
H41C H 0.6337 0.6833 0.4435 0.115 Uiso 0.47 1 calc PR B 2
H41D H 0.5720 0.6496 0.3844 0.115 Uiso 0.47 1 calc PR B 2
C42A C 0.4801(18) 0.6204(12) 0.4582(9) 0.107(5) Uani 0.47 1 d PDU B 2
H42D H 0.5221 0.5693 0.4629 0.160 Uiso 0.47 1 calc PR B 2
H42E H 0.4021 0.6119 0.4382 0.160 Uiso 0.47 1 calc PR B 2
H42F H 0.4660 0.6440 0.4970 0.160 Uiso 0.47 1 calc PR B 2
C43A C 0.5141(18) 0.8124(8) 0.4545(8) 0.091(3) Uani 0.47 1 d PDU B 2
H43C H 0.6023 0.8195 0.4618 0.109 Uiso 0.47 1 calc PR B 2
H43D H 0.4744 0.8005 0.4925 0.109 Uiso 0.47 1 calc PR B 2
C44A C 0.4623(18) 0.8860(11) 0.4290(10) 0.087(4) Uani 0.47 1 d PDU B 2
H44D H 0.4676 0.9291 0.4579 0.131 Uiso 0.47 1 calc PR B 2
H44E H 0.3770 0.8769 0.4184 0.131 Uiso 0.47 1 calc PR B 2
H44F H 0.5081 0.9007 0.3937 0.131 Uiso 0.47 1 calc PR B 2

loop_
_atom_site_aniso_label
_atom_site_aniso_U_11
_atom_site_aniso_U_22
_atom_site_aniso_U_33
_atom_site_aniso_U_23
_atom_site_aniso_U_13
_atom_site_aniso_U_12
Cr1 0.0342(4) 0.0431(4) 0.0234(4) -0.0025(3) -0.0010(3) -0.0027(3)
Cr2 0.0342(4) 0.0437(4) 0.0234(3) 0.0011(3) -0.0011(3) -0.0035(3)
N1 0.035(2) 0.041(2) 0.0319(19) -0.0014(16) -0.0019(15) -0.0067(17)
N2 0.032(2) 0.045(2) 0.0314(19) 0.0006(16) 0.0006(15) 0.0001(17)
N3 0.031(2) 0.047(2) 0.034(2) -0.0026(16) 0.0003(15) 0.0003(17)
N4 0.037(2) 0.041(2) 0.0255(18) 0.0017(15) -0.0023(15) -0.0054(17)
P1 0.0384(7) 0.0384(7) 0.0344(6) 0.0010(5) -0.0022(5) -0.0033(5)
P2 0.0375(6) 0.0397(7) 0.0339(6) -0.0026(5) 0.0018(5) -0.0028(5)
Li1 0.034(4) 0.053(5) 0.037(4) -0.001(3) -0.002(3) -0.001(4)
Li2 0.031(4) 0.045(4) 0.045(4) 0.001(3) 0.002(3) -0.005(3)
C1 0.045(3) 0.044(3) 0.043(3) -0.006(2) -0.002(2) -0.012(2)
C2 0.050(3) 0.049(3) 0.069(4) 0.009(3) 0.002(3) -0.012(3)
C3 0.072(4) 0.058(4) 0.059(4) -0.016(3) -0.007(3) -0.011(3)
C4 0.046(3) 0.064(4) 0.068(4) -0.003(3) -0.013(3) -0.019(3)
C5 0.034(2) 0.052(3) 0.036(2) -0.004(2) 0.0001(19) 0.002(2)
C6 0.055(3) 0.063(4) 0.056(3) -0.019(3) 0.001(3) 0.006(3)
C7 0.040(3) 0.065(4) 0.061(3) 0.005(3) -0.006(2) 0.008(3)
C8 0.029(2) 0.063(4) 0.064(3) 0.000(3) 0.003(2) 0.000(2)
C9 0.035(3) 0.054(3) 0.036(3) 0.000(2) 0.0025(19) 0.001(2)
C10 0.031(3) 0.066(4) 0.062(3) -0.005(3) -0.004(2) 0.001(2)
C11 0.048(3) 0.065(4) 0.059(3) 0.018(3) -0.004(3) 0.009(3)
C12 0.042(3) 0.064(4) 0.064(4) -0.016(3) 0.007(2) 0.006(3)
C13 0.037(3) 0.045(3) 0.045(3) 0.006(2) 0.002(2) -0.009(2)
C14 0.070(4) 0.060(4) 0.050(3) 0.021(3) 0.002(3) -0.012(3)
C15 0.044(3) 0.058(3) 0.071(4) 0.001(3) 0.014(3) -0.011(3)
C16 0.054(3) 0.051(3) 0.062(3) -0.006(3) -0.004(3) -0.013(3)
C17 0.046(3) 0.070(4) 0.031(2) 0.001(2) -0.004(2) -0.008(3)
C18 0.049(3) 0.068(4) 0.032(3) -0.001(2) 0.001(2) -0.014(3)
C19 0.043(3) 0.072(3) 0.027(2) -0.002(2) 0.009(2) -0.011(2)
C20 0.042(3) 0.079(4) 0.028(2) -0.004(2) -0.008(2) -0.008(3)
O1 0.047(2) 0.071(3) 0.043(2) 0.0003(17) -0.0078(15) -0.0074(18)
C21 0.071(4) 0.103(6) 0.084(5) 0.024(4) -0.026(4) -0.034(4)
C22 0.078(5) 0.063(4) 0.095(5) -0.014(4) -0.032(4) -0.008(3)
C23 0.096(6) 0.166(9) 0.051(4) -0.008(5) -0.018(4) -0.035(6)
C24 0.070(4) 0.086(5) 0.052(3) 0.012(3) -0.010(3) -0.020(3)
O2 0.048(2) 0.069(2) 0.042(2) 0.0057(17) 0.0060(15) -0.0079(18)
C31 0.067(4) 0.096(5) 0.050(3) -0.006(3) 0.014(3) -0.019(4)
C32 0.097(6) 0.167(9) 0.051(4) 0.013(5) 0.016(4) -0.041(6)
C33 0.078(5) 0.061(4) 0.090(5) 0.013(3) 0.032(4) -0.009(3)
C34 0.068(4) 0.097(5) 0.084(5) -0.022(4) 0.022(4) -0.030(4)
O3 0.095(5) 0.078(5) 0.116(5) 0.002(4) 0.005(4) 0.002(5)
C41 0.088(6) 0.079(6) 0.095(6) -0.003(5) 0.014(5) 0.008(5)
C42 0.102(9) 0.077(8) 0.085(8) 0.001(7) 0.015(7) 0.028(8)
C43 0.101(6) 0.090(6) 0.124(6) -0.007(6) 0.008(6) -0.004(6)
C44 0.106(11) 0.095(9) 0.135(10) -0.018(9) -0.005(9) -0.007(9)
O3A 0.095(5) 0.080(5) 0.114(5) 0.000(4) 0.001(4) 0.000(5)
C41A 0.095(6) 0.085(6) 0.107(6) 0.000(6) 0.006(5) 0.003(6)
C42A 0.098(10) 0.106(9) 0.117(10) 0.012(9) 0.012(8) 0.005(9)
C43A 0.089(6) 0.082(6) 0.103(6) 0.006(5) -0.010(5) -0.001(6)
C44A 0.081(10) 0.073(9) 0.108(10) 0.002(8) -0.005(9) -0.003(8)

loop_
_atom_type_symbol
_atom_type_description
_atom_type_scat_dispersion_real
_atom_type_scat_dispersion_imag
_atom_type_scat_source
C C 0.0033 0.0016 'International Tables Vol C Tables 4.2.6.8 and 6.1.1.4'
H H 0.0000 0.0000 'International Tables Vol C Tables 4.2.6.8 and 6.1.1.4'
Li Li -0.0003 0.0001 'International Tables Vol C Tables 4.2.6.8 and 6.1.1.4'
N N 0.0061 0.0033 'International Tables Vol C Tables 4.2.6.8 and 6.1.1.4'
O O 0.0106 0.0060 'International Tables Vol C Tables 4.2.6.8 and 6.1.1.4'
P P 0.1023 0.0942 'International Tables Vol C Tables 4.2.6.8 and 6.1.1.4'
Cr Cr 0.3209 0.6236 'International Tables Vol C Tables 4.2.6.8 and 6.1.1.4'

loop_
_geom_angle_atom_site_label_1
_geom_angle_atom_site_label_2
_geom_angle_atom_site_label_3
_geom_angle
Cr2 Cr1 N1 116.49(11)
Cr2 Cr1 N2 113.74(11)
N1 Cr1 N2 76.92(15)
Cr2 Cr1 C19 65.85(15)
N1 Cr1 C19 176.71(17)
N2 Cr1 C19 104.45(18)
Cr2 Cr1 C20 60.55(13)
N1 Cr1 C20 102.85(18)
N2 Cr1 C20 173.67(17)
C19 Cr1 C20 76.1(2)
Cr2 Cr1 P1 130.09(5)
N1 Cr1 P1 39.03(11)
N2 Cr1 P1 39.05(11)
C19 Cr1 P1 141.62(15)
C20 Cr1 P1 141.65(14)
Cr2 Cr1 Li2 71.71(16)
N1 Cr1 Li2 45.03(19)
N2 Cr1 Li2 90.13(19)
C19 Cr1 Li2 137.5(2)
C20 Cr1 Li2 85.4(2)
P1 Cr1 Li2 68.96(16)
Cr2 Cr1 Li1 69.29(16)
N1 Cr1 Li1 97.02(19)
N2 Cr1 Li1 44.45(19)
C19 Cr1 Li1 86.0(2)
C20 Cr1 Li1 129.8(2)
P1 Cr1 Li1 72.91(16)
Li2 Cr1 Li1 77.0(2)
Cr1 Cr2 N4 116.30(11)
Cr1 Cr2 N3 113.56(12)
N4 Cr2 N3 76.84(15)
Cr1 Cr2 C20 66.10(15)
N4 Cr2 C20 176.77(17)
N3 Cr2 C20 104.37(18)
Cr1 Cr2 C19 60.93(14)
N4 Cr2 C19 102.76(17)
N3 Cr2 C19 173.82(17)
C20 Cr2 C19 76.4(2)
Cr1 Cr2 P2 130.22(5)
N4 Cr2 P2 38.85(11)
N3 Cr2 P2 39.28(11)
C20 Cr2 P2 141.60(15)
C19 Cr2 P2 141.31(14)
Cr1 Cr2 Li1 71.68(17)
N4 Cr2 Li1 44.8(2)
N3 Cr2 Li1 90.17(19)
C20 Cr2 Li1 137.7(2)
C19 Cr2 Li1 85.4(2)
P2 Cr2 Li1 69.07(16)
Cr1 Cr2 Li2 69.33(16)
N4 Cr2 Li2 96.65(18)
N3 Cr2 Li2 44.24(19)
C20 Cr2 Li2 86.2(2)
C19 Cr2 Li2 130.2(2)
P2 Cr2 Li2 73.00(16)
Li1 Cr2 Li2 77.0(2)
C1 N1 P1 113.0(3)
C1 N1 Cr1 123.5(3)
P1 N1 Cr1 92.08(17)
C1 N1 Li2 117.8(4)
P1 N1 Li2 115.1(3)
Cr1 N1 Li2 91.5(3)
C5 N2 P1 113.1(3)
C5 N2 Cr1 125.1(3)
P1 N2 Cr1 91.67(17)
C5 N2 Li1 107.7(3)
P1 N2 Li1 126.0(3)
Cr1 N2 Li1 92.6(3)
C9 N3 P2 113.0(3)
C9 N3 Cr2 124.4(3)
P2 N3 Cr2 91.24(17)
C9 N3 Li2 108.2(3)
P2 N3 Li2 126.3(3)
Cr2 N3 Li2 92.7(3)
C13 N4 P2 112.7(3)
C13 N4 Cr2 123.3(3)
P2 N4 Cr2 92.32(17)
C13 N4 Li1 117.2(4)
P2 N4 Li1 116.0(3)
Cr2 N4 Li1 91.7(3)
N1 P1 N2 96.53(18)
N1 P1 C17 102.4(2)
N2 P1 C17 103.1(2)
N1 P1 Cr1 48.89(13)
N2 P1 Cr1 49.28(13)
C17 P1 Cr1 119.65(19)
N4 P2 N3 96.48(18)
N4 P2 C18 102.2(2)
N3 P2 C18 103.1(2)
N4 P2 Cr2 48.83(12)
N3 P2 Cr2 49.48(12)
C18 P2 Cr2 120.02(19)
O1 Li1 N4 117.0(4)
O1 Li1 N2 117.5(4)
N4 Li1 N2 125.3(4)
O1 Li1 Cr2 158.5(4)
N4 Li1 Cr2 43.48(17)
N2 Li1 Cr2 82.0(3)
O1 Li1 Cr1 159.4(4)
N4 Li1 Cr1 82.4(3)
N2 Li1 Cr1 42.99(17)
Cr2 Li1 Cr1 39.03(10)
O2 Li2 N1 117.1(4)
O2 Li2 N3 117.6(4)
N1 Li2 N3 125.2(4)
O2 Li2 Cr1 158.6(4)
N1 Li2 Cr1 43.42(18)
N3 Li2 Cr1 82.0(3)
O2 Li2 Cr2 159.5(4)
N1 Li2 Cr2 82.2(3)
N3 Li2 Cr2 43.05(17)
Cr1 Li2 Cr2 38.96(10)
N1 C1 C4 109.2(4)
N1 C1 C3 111.3(4)
C4 C1 C3 109.7(5)
N1 C1 C2 111.6(4)
C4 C1 C2 107.1(4)
C3 C1 C2 108.0(5)
N2 C5 C7 111.8(4)
N2 C5 C8 109.3(4)
C7 C5 C8 106.3(4)
N2 C5 C6 110.4(4)
C7 C5 C6 109.6(5)
C8 C5 C6 109.3(4)
N3 C9 C11 111.6(4)
N3 C9 C10 108.9(4)
C11 C9 C10 108.5(4)
N3 C9 C12 111.0(4)
C11 C9 C12 109.7(5)
C10 C9 C12 106.9(4)
N4 C13 C15 109.6(4)
N4 C13 C16 111.5(4)
C15 C13 C16 107.4(4)
N4 C13 C14 110.9(4)
C15 C13 C14 109.2(4)
C16 C13 C14 108.1(4)
Cr1 C19 Cr2 53.22(11)
Cr2 C20 Cr1 53.35(11)
C21 O1 C24 106.9(4)
C21 O1 Li1 127.4(4)
C24 O1 Li1 125.6(4)
O1 C21 C22 109.9(6)
C21 C22 C23 103.7(5)
C22 C23 C24 105.6(6)
O1 C24 C23 104.0(5)
C31 O2 C34 107.5(4)
C31 O2 Li2 125.5(4)
C34 O2 Li2 127.0(4)
O2 C31 C32 105.2(5)
C33 C32 C31 104.4(6)
C34 C33 C32 105.0(5)
O2 C34 C33 108.3(6)
C41 O3 C43 111.9(17)
O3 C41 C42 109.1(14)
O3 C43 C44 114.1(16)
C43A O3A C41A 120(2)
O3A C41A C42A 110.7(18)
O3A C43A C44A 109.0(16)

loop_
_geom_bond_atom_site_label_1
_geom_bond_atom_site_label_2
_geom_bond_distance
Cr1 Cr2 2.0148(15)
Cr1 N1 2.061(4)
Cr1 N2 2.073(4)
Cr1 C19 2.199(5)
Cr1 C20 2.296(5)
Cr1 P1 2.7343(17)
Cr1 Li2 2.998(8)
Cr1 Li1 3.037(8)
Cr2 N4 2.060(4)
Cr2 N3 2.079(4)
Cr2 C20 2.187(5)
Cr2 C19 2.295(5)
Cr2 P2 2.7346(17)
Cr2 Li1 2.993(8)
Cr2 Li2 3.043(8)
N1 C1 1.502(6)
N1 P1 1.723(4)
N1 Li2 2.122(9)
N2 C5 1.505(6)
N2 P1 1.723(4)
N2 Li1 2.129(9)
N3 C9 1.501(6)
N3 P2 1.732(4)
N3 Li2 2.125(9)
N4 C13 1.505(6)
N4 P2 1.717(4)
N4 Li1 2.111(9)
P1 C17 1.838(5)
P2 C18 1.842(5)
Li1 O1 2.067(8)
Li2 O2 2.058(8)
C1 C4 1.523(8)
C1 C3 1.528(7)
C1 C2 1.529(7)
C5 C7 1.509(7)
C5 C8 1.522(7)
C5 C6 1.541(7)
C9 C11 1.515(7)
C9 C10 1.532(7)
C9 C12 1.536(7)
C13 C15 1.527(7)
C13 C16 1.529(7)
C13 C14 1.535(7)
O1 C21 1.429(7)
O1 C24 1.442(7)
C21 C22 1.455(10)
C22 C23 1.481(11)
C23 C24 1.482(10)
O2 C31 1.426(7)
O2 C34 1.437(7)
C31 C32 1.485(10)
C32 C33 1.468(11)
C33 C34 1.462(9)
O3 C41 1.414(10)
O3 C43 1.422(10)
C41 C42 1.471(9)
C43 C44 1.455(9)
O3A C43A 1.420(10)
O3A C41A 1.423(10)
C41A C42A 1.463(10)
C43A C44A 1.478(10)
